data_4120403
loop_
_publ_author_name
'Daniel L. M. Suess'
'Jonas C. Peters'

_publ_section_title
;
 A CO-Derived Iron Dicarbyne That Releases Olefin upon Hydrogenation
;
_journal_name_full 'Journal of the American Chemical Society'
_journal_page_first 12580
_journal_page_last 12583
_journal_paper_doi 10.1021/ja406874k
_journal_volume 135
_journal_year 2013
_chemical_formula_sum 'C33 H41 B Fe O3 P2'
_chemical_formula_weight 614.26
_chemical_name_systematic
;
 ?
;
_space_group_IT_number 14
_symmetry_cell_setting monoclinic
_symmetry_space_group_name_Hall '-P 2yn'
_symmetry_space_group_name_H-M 'P 1 21/n 1'
_atom_sites_solution_hydrogens geom
_atom_sites_solution_primary direct
_atom_sites_solution_secondary difmap
_audit_creation_method SHELXL-97
_cell_angle_alpha 90.00
_cell_angle_beta 92.838(2)
_cell_angle_gamma 90.00
_cell_formula_units_Z 4
_cell_length_a 10.1059(5)
_cell_length_b 16.9341(7)
_cell_length_c 18.0259(9)
_cell_measurement_reflns_used 9836
_cell_measurement_temperature 100(2)
_cell_measurement_theta_max 43.30
_cell_measurement_theta_min 2.35
_cell_volume 3081.1(3)
_computing_cell_refinement 'Bruker SAINT'
_computing_data_collection 'Bruker APEX2'
_computing_data_reduction 'Bruker SAINT'
_computing_molecular_graphics 'Bruker SHELXTL'
_computing_publication_material 'Bruker SHELXTL'
_computing_structure_refinement 'SHELXL-97 (Sheldrick, 2008)'
_computing_structure_solution 'SHELXS-97 (Sheldrick, 2008)'
_diffrn_ambient_temperature 100(2)
_diffrn_detector_area_resol_mean 8.33
_diffrn_measured_fraction_theta_full 0.999
_diffrn_measured_fraction_theta_max 0.993
_diffrn_measurement_device_type 'Bruker APEX-II CCD'
_diffrn_measurement_method '\f and \w scans'
_diffrn_radiation_monochromator graphite
_diffrn_radiation_source 'fine-focus sealed tube'
_diffrn_radiation_type MoK\a
_diffrn_radiation_wavelength 0.71073
_diffrn_reflns_av_R_equivalents 0.0543
_diffrn_reflns_av_sigmaI/netI 0.0349
_diffrn_reflns_limit_h_max 20
_diffrn_reflns_limit_h_min -20
_diffrn_reflns_limit_k_max 34
_diffrn_reflns_limit_k_min -34
_diffrn_reflns_limit_l_max 25
_diffrn_reflns_limit_l_min -37
_diffrn_reflns_number 423493
_diffrn_reflns_theta_full 25.00
_diffrn_reflns_theta_max 47.13
_diffrn_reflns_theta_min 2.26
_exptl_absorpt_coefficient_mu 0.626
_exptl_absorpt_correction_type none
_exptl_absorpt_process_details none
_exptl_crystal_colour brown
_exptl_crystal_density_diffrn 1.324
_exptl_crystal_description chunk
_exptl_crystal_F_000 1296
_exptl_crystal_size_max 0.39
_exptl_crystal_size_mid 0.32
_exptl_crystal_size_min 0.23
_refine_diff_density_max 1.574
_refine_diff_density_min -0.440
_refine_diff_density_rms 0.075
_refine_ls_extinction_method none
_refine_ls_goodness_of_fit_ref 1.043
_refine_ls_hydrogen_treatment constr
_refine_ls_matrix_type full
_refine_ls_number_parameters 369
_refine_ls_number_reflns 28099
_refine_ls_number_restraints 0
_refine_ls_restrained_S_all 1.043
_refine_ls_R_factor_all 0.0499
_refine_ls_R_factor_gt 0.0302
_refine_ls_shift/su_max 0.003
_refine_ls_shift/su_mean 0.000
_refine_ls_structure_factor_coef Fsqd
_refine_ls_weighting_details 'calc w=1/[\s^2^(Fo^2^)+(0.0498P)^2^+0.0392P] where P=(Fo^2^+2Fc^2^)/3'
_refine_ls_weighting_scheme calc
_refine_ls_wR_factor_gt 0.0871
_refine_ls_wR_factor_ref 0.0921
_reflns_number_gt 20832
_reflns_number_total 28099
_reflns_threshold_expression >2sigma(I)
_cod_data_source_file ja406874k_si_002_1.cif
_cod_data_source_block dlms92
_cod_database_code 4120403

loop_
_symmetry_equiv_pos_as_xyz
'x, y, z'
'-x+1/2, y+1/2, -z+1/2'
'-x, -y, -z'
'x-1/2, -y-1/2, z-1/2'

loop_
_atom_site_label
_atom_site_type_symbol
_atom_site_fract_x
_atom_site_fract_y
_atom_site_fract_z
_atom_site_U_iso_or_equiv
_atom_site_adp_type
_atom_site_occupancy
_atom_site_symmetry_multiplicity
_atom_site_calc_flag
_atom_site_refinement_flags
Fe1 Fe 0.506257(8) 0.283148(4) 0.349226(4) 0.00826(2) Uani 1 1 d .
P1 P 0.351937(14) 0.377098(8) 0.334222(7) 0.00894(2) Uani 1 1 d .
P2 P 0.636463(14) 0.178347(9) 0.335549(8) 0.01021(2) Uani 1 1 d .
C5 C 0.28738(5) 0.28170(3) 0.21374(3) 0.00960(7) Uani 1 1 d .
O3 O 0.28945(5) 0.16737(3) 0.35089(3) 0.01755(8) Uani 1 1 d .
O2 O 0.58822(6) 0.32760(3) 0.50203(3) 0.02250(10) Uani 1 1 d .
O1 O 0.69712(5) 0.38467(3) 0.27815(3) 0.01621(8) Uani 1 1 d .
C17 C 0.49643(5) 0.17303(3) 0.19963(3) 0.00997(7) Uani 1 1 d .
C28 C 0.51756(6) 0.31995(3) 0.15654(3) 0.01058(7) Uani 1 1 d .
C7 C 0.06248(6) 0.27001(4) 0.15725(3) 0.01619(10) Uani 1 1 d .
H4 H 0.0026 0.2441 0.1230 0.019 Uiso 1 1 calc R
C13 C 0.24380(6) 0.39745(4) 0.41297(3) 0.01339(9) Uani 1 1 d .
H10 H 0.1616 0.4234 0.3916 0.016 Uiso 1 1 calc R
C3 C 0.37345(6) 0.21269(3) 0.35091(3) 0.01176(8) Uani 1 1 d .
C16 C 0.58363(5) 0.13040(3) 0.24821(3) 0.01076(8) Uani 1 1 d .
C32 C 0.52202(7) 0.43883(4) 0.07947(3) 0.01838(11) Uani 1 1 d .
H29 H 0.4801 0.4862 0.0626 0.022 Uiso 1 1 calc R
C4 C 0.23744(5) 0.34057(3) 0.26065(3) 0.01027(7) Uani 1 1 d .
C2 C 0.55364(6) 0.30722(4) 0.44319(3) 0.01355(9) Uani 1 1 d .
C10 C 0.41091(6) 0.47441(3) 0.30201(3) 0.01214(8) Uani 1 1 d .
H7 H 0.4590 0.4634 0.2559 0.015 Uiso 1 1 calc R
C33 C 0.45862(6) 0.38957(3) 0.12851(3) 0.01339(9) Uani 1 1 d .
H30 H 0.3729 0.4036 0.1434 0.016 Uiso 1 1 calc R
C19 C 0.51334(6) 0.06450(3) 0.11013(3) 0.01412(9) Uani 1 1 d .
H16 H 0.4895 0.0428 0.0627 0.017 Uiso 1 1 calc R
C6 C 0.19492(6) 0.24729(4) 0.16248(3) 0.01322(8) Uani 1 1 d .
H3 H 0.2240 0.2071 0.1303 0.016 Uiso 1 1 calc R
C29 C 0.64284(6) 0.30145(4) 0.13016(3) 0.01395(9) Uani 1 1 d .
H26 H 0.6857 0.2544 0.1470 0.017 Uiso 1 1 calc R
C8 C 0.01714(6) 0.33037(4) 0.20171(3) 0.01606(10) Uani 1 1 d .
H5 H -0.0725 0.3473 0.1969 0.019 Uiso 1 1 calc R
C20 C 0.59544(6) 0.02229(3) 0.16020(3) 0.01515(9) Uani 1 1 d .
H17 H 0.6269 -0.0286 0.1475 0.018 Uiso 1 1 calc R
C15 C 0.30487(7) 0.45322(4) 0.47234(4) 0.02050(12) Uani 1 1 d .
H12A H 0.2525 0.4513 0.5166 0.031 Uiso 1 1 calc R
H12B H 0.3052 0.5072 0.4529 0.031 Uiso 1 1 calc R
H12C H 0.3960 0.4367 0.4855 0.031 Uiso 1 1 calc R
C14 C 0.20145(7) 0.32060(4) 0.44962(4) 0.01890(11) Uani 1 1 d .
H11A H 0.2787 0.2958 0.4751 0.028 Uiso 1 1 calc R
H11B H 0.1639 0.2846 0.4115 0.028 Uiso 1 1 calc R
H11C H 0.1346 0.3321 0.4857 0.028 Uiso 1 1 calc R
C1 C 0.62010(6) 0.34375(3) 0.30362(3) 0.01175(8) Uani 1 1 d .
C18 C 0.46631(6) 0.13846(3) 0.12956(3) 0.01233(8) Uani 1 1 d .
H15 H 0.4118 0.1668 0.0943 0.015 Uiso 1 1 calc R
C9 C 0.10544(6) 0.36546(4) 0.25336(3) 0.01372(9) Uani 1 1 d .
H6 H 0.0758 0.4068 0.2840 0.016 Uiso 1 1 calc R
C21 C 0.63094(6) 0.05522(3) 0.22880(3) 0.01432(9) Uani 1 1 d .
H18 H 0.6876 0.0269 0.2630 0.017 Uiso 1 1 calc R
C25 C 0.64189(6) 0.09639(4) 0.40416(3) 0.01547(9) Uani 1 1 d .
H22 H 0.7153 0.0606 0.3903 0.019 Uiso 1 1 calc R
C30 C 0.70600(6) 0.34967(4) 0.08027(3) 0.01680(10) Uani 1 1 d .
H27 H 0.7902 0.3351 0.0635 0.020 Uiso 1 1 calc R
C27 C 0.67682(9) 0.12479(5) 0.48330(4) 0.02630(15) Uani 1 1 d .
H24A H 0.6066 0.1596 0.4997 0.039 Uiso 1 1 calc R
H24B H 0.7608 0.1538 0.4843 0.039 Uiso 1 1 calc R
H24C H 0.6854 0.0792 0.5166 0.039 Uiso 1 1 calc R
B1 B 0.44451(6) 0.26200(4) 0.21316(3) 0.00986(8) Uani 1 1 d .
C12 C 0.51313(7) 0.51380(4) 0.35653(3) 0.01728(10) Uani 1 1 d .
H9A H 0.5726 0.5472 0.3288 0.026 Uiso 1 1 calc R
H9B H 0.5648 0.4730 0.3834 0.026 Uiso 1 1 calc R
H9C H 0.4669 0.5463 0.3921 0.026 Uiso 1 1 calc R
C11 C 0.29840(7) 0.53091(4) 0.27856(4) 0.01913(11) Uani 1 1 d .
H8A H 0.2452 0.5422 0.3213 0.029 Uiso 1 1 calc R
H8B H 0.2422 0.5065 0.2390 0.029 Uiso 1 1 calc R
H8C H 0.3357 0.5802 0.2603 0.029 Uiso 1 1 calc R
C31 C 0.64598(7) 0.41915(4) 0.05509(3) 0.01907(11) Uani 1 1 d .
H28 H 0.6892 0.4527 0.0217 0.023 Uiso 1 1 calc R
C22 C 0.81341(6) 0.20589(4) 0.32521(4) 0.01684(10) Uani 1 1 d .
H19 H 0.8151 0.2363 0.2777 0.020 Uiso 1 1 calc R
C26 C 0.51644(8) 0.04608(5) 0.40296(4) 0.02318(13) Uani 1 1 d .
H23A H 0.5351 -0.0037 0.4292 0.035 Uiso 1 1 calc R
H23B H 0.4871 0.0349 0.3514 0.035 Uiso 1 1 calc R
H23C H 0.4466 0.0747 0.4275 0.035 Uiso 1 1 calc R
C24 C 0.86946(7) 0.26180(5) 0.38595(4) 0.02223(12) Uani 1 1 d .
H21A H 0.8986 0.2310 0.4298 0.033 Uiso 1 1 calc R
H21B H 0.8006 0.2992 0.3994 0.033 Uiso 1 1 calc R
H21C H 0.9450 0.2909 0.3675 0.033 Uiso 1 1 calc R
C23 C 0.90953(8) 0.13733(5) 0.31694(6) 0.03078(17) Uani 1 1 d .
H20A H 0.9962 0.1579 0.3043 0.046 Uiso 1 1 calc R
H20B H 0.8755 0.1020 0.2774 0.046 Uiso 1 1 calc R
H20C H 0.9186 0.1081 0.3638 0.046 Uiso 1 1 calc R

loop_
_atom_site_aniso_label
_atom_site_aniso_U_11
_atom_site_aniso_U_22
_atom_site_aniso_U_33
_atom_site_aniso_U_23
_atom_site_aniso_U_13
_atom_site_aniso_U_12
Fe1 0.00796(3) 0.00869(3) 0.00806(3) -0.00018(2) -0.00040(2) -0.00006(2)
P1 0.00877(5) 0.00946(5) 0.00853(5) -0.00141(4) 0.00001(4) 0.00031(4)
P2 0.00920(5) 0.01122(6) 0.01015(5) 0.00076(4) 0.00003(4) 0.00174(4)
C5 0.00924(18) 0.01037(18) 0.00910(16) -0.00021(13) -0.00041(13) 0.00006(14)
O3 0.01544(19) 0.01507(19) 0.0222(2) -0.00031(15) 0.00158(15) -0.00437(15)
O2 0.0316(3) 0.0232(2) 0.01197(17) -0.00267(15) -0.00608(17) 0.0020(2)
O1 0.01387(18) 0.01650(19) 0.01843(18) -0.00018(14) 0.00260(14) -0.00501(14)
C17 0.01000(19) 0.00958(18) 0.01046(17) -0.00028(13) 0.00180(14) -0.00007(14)
C28 0.01116(19) 0.01093(19) 0.00961(17) 0.00022(14) -0.00003(14) -0.00082(15)
C7 0.0111(2) 0.0218(3) 0.0153(2) -0.00395(18) -0.00311(16) -0.00088(18)
C13 0.0119(2) 0.0167(2) 0.01167(18) -0.00317(16) 0.00186(15) 0.00122(17)
C3 0.0115(2) 0.0114(2) 0.01240(18) 0.00005(15) 0.00054(15) 0.00036(15)
C16 0.01127(19) 0.01014(19) 0.01096(17) 0.00014(14) 0.00163(14) 0.00124(14)
C32 0.0236(3) 0.0163(2) 0.0152(2) 0.00569(18) 0.0008(2) 0.0002(2)
C4 0.00872(18) 0.01196(19) 0.01003(17) -0.00146(14) -0.00054(13) 0.00045(14)
C2 0.0152(2) 0.0140(2) 0.01120(18) 0.00019(15) -0.00157(16) 0.00078(17)
C10 0.0133(2) 0.01036(19) 0.01272(18) -0.00028(15) 0.00063(15) 0.00017(16)
C33 0.0157(2) 0.0135(2) 0.01093(18) 0.00189(15) 0.00034(16) 0.00155(17)
C19 0.0154(2) 0.0137(2) 0.01350(19) -0.00393(16) 0.00390(16) -0.00109(17)
C6 0.0116(2) 0.0155(2) 0.01233(19) -0.00368(16) -0.00160(15) 0.00001(16)
C29 0.0126(2) 0.0146(2) 0.0148(2) 0.00161(17) 0.00199(16) -0.00030(17)
C8 0.0091(2) 0.0224(3) 0.0165(2) -0.00234(19) -0.00182(16) 0.00179(18)
C20 0.0173(2) 0.0112(2) 0.0174(2) -0.00234(17) 0.00483(18) 0.00135(17)
C15 0.0211(3) 0.0252(3) 0.0156(2) -0.0090(2) 0.0036(2) -0.0023(2)
C14 0.0164(3) 0.0221(3) 0.0188(2) -0.0009(2) 0.00685(19) -0.0027(2)
C1 0.0109(2) 0.0119(2) 0.01242(18) -0.00070(15) -0.00010(15) -0.00018(15)
C18 0.0129(2) 0.0129(2) 0.01126(18) -0.00152(15) 0.00139(15) 0.00019(16)
C9 0.0100(2) 0.0170(2) 0.0140(2) -0.00287(17) -0.00027(15) 0.00255(17)
C21 0.0162(2) 0.0114(2) 0.0155(2) 0.00030(16) 0.00244(17) 0.00353(17)
C25 0.0186(3) 0.0145(2) 0.0132(2) 0.00289(16) 0.00013(17) 0.00458(18)
C30 0.0140(2) 0.0203(3) 0.0164(2) 0.00146(19) 0.00389(18) -0.00328(19)
C27 0.0412(4) 0.0233(3) 0.0137(2) 0.0036(2) -0.0055(3) 0.0013(3)
B1 0.0098(2) 0.0099(2) 0.00989(19) -0.00014(16) -0.00007(16) 0.00024(16)
C12 0.0192(3) 0.0146(2) 0.0179(2) -0.00314(18) -0.00010(19) -0.00481(19)
C11 0.0182(3) 0.0130(2) 0.0261(3) 0.0036(2) 0.0007(2) 0.00364(19)
C31 0.0220(3) 0.0203(3) 0.0152(2) 0.00490(19) 0.00296(19) -0.0051(2)
C22 0.0099(2) 0.0207(3) 0.0200(2) -0.00031(19) 0.00095(18) 0.00131(18)
C26 0.0269(3) 0.0224(3) 0.0202(3) 0.0088(2) 0.0005(2) -0.0031(2)
C24 0.0124(2) 0.0285(3) 0.0254(3) -0.0026(2) -0.0035(2) -0.0021(2)
C23 0.0139(3) 0.0309(4) 0.0478(5) -0.0074(3) 0.0044(3) 0.0071(3)

loop_
_atom_type_symbol
_atom_type_description
_atom_type_scat_dispersion_real
_atom_type_scat_dispersion_imag
_atom_type_scat_source
C C 0.0033 0.0016 'International Tables Vol C Tables 4.2.6.8 and 6.1.1.4'
H H 0.0000 0.0000 'International Tables Vol C Tables 4.2.6.8 and 6.1.1.4'
B B 0.0013 0.0007 'International Tables Vol C Tables 4.2.6.8 and 6.1.1.4'
O O 0.0106 0.0060 'International Tables Vol C Tables 4.2.6.8 and 6.1.1.4'
P P 0.1023 0.0942 'International Tables Vol C Tables 4.2.6.8 and 6.1.1.4'
Fe Fe 0.3463 0.8444 'International Tables Vol C Tables 4.2.6.8 and 6.1.1.4'

loop_
_geom_angle_atom_site_label_1
_geom_angle_atom_site_label_2
_geom_angle_atom_site_label_3
_geom_angle
C1 Fe1 C2 99.09(3)
C1 Fe1 C3 153.38(2)
C2 Fe1 C3 107.53(3)
C1 Fe1 P2 90.536(19)
C2 Fe1 P2 98.90(2)
C3 Fe1 P2 85.340(19)
C1 Fe1 P1 89.817(19)
C2 Fe1 P1 96.03(2)
C3 Fe1 P1 87.559(19)
P2 Fe1 P1 164.818(6)
C1 Fe1 B1 76.51(2)
C2 Fe1 B1 174.72(2)
C3 Fe1 B1 76.91(2)
P2 Fe1 B1 84.180(14)
P1 Fe1 B1 81.146(14)
C4 P1 C10 106.00(2)
C4 P1 C13 103.97(3)
C10 P1 C13 106.46(3)
C4 P1 Fe1 105.087(18)
C10 P1 Fe1 115.921(19)
C13 P1 Fe1 118.09(2)
C16 P2 C25 103.85(3)
C16 P2 C22 105.40(3)
C25 P2 C22 104.85(3)
C16 P2 Fe1 107.457(18)
C25 P2 Fe1 121.26(2)
C22 P2 Fe1 112.68(2)
C6 C5 C4 116.03(5)
C6 C5 B1 121.91(5)
C4 C5 B1 121.75(4)
C16 C17 C18 116.35(5)
C16 C17 B1 125.49(5)
C18 C17 B1 117.64(5)
C33 C28 C29 115.94(5)
C33 C28 B1 122.49(5)
C29 C28 B1 121.53(5)
C8 C7 C6 120.51(5)
C8 C7 H4 119.7
C6 C7 H4 119.7
C14 C13 C15 109.51(5)
C14 C13 P1 110.99(4)
C15 C13 P1 114.45(4)
C14 C13 H10 107.2
C15 C13 H10 107.2
P1 C13 H10 107.2
O3 C3 Fe1 178.90(5)
C17 C16 C21 121.15(5)
C17 C16 P2 117.03(4)
C21 C16 P2 121.78(4)
C31 C32 C33 120.47(6)
C31 C32 H29 119.8
C33 C32 H29 119.8
C9 C4 C5 121.49(5)
C9 C4 P1 122.25(4)
C5 C4 P1 116.15(4)
O2 C2 Fe1 175.14(6)
C11 C10 C12 111.77(5)
C11 C10 P1 113.34(4)
C12 C10 P1 113.59(4)
C11 C10 H7 105.8
C12 C10 H7 105.8
P1 C10 H7 105.8
C32 C33 C28 122.05(6)
C32 C33 H30 119.0
C28 C33 H30 119.0
C18 C19 C20 119.94(5)
C18 C19 H16 120.0
C20 C19 H16 120.0
C7 C6 C5 122.35(5)
C7 C6 H3 118.8
C5 C6 H3 118.8
C30 C29 C28 122.39(6)
C30 C29 H26 118.8
C28 C29 H26 118.8
C7 C8 C9 118.76(5)
C7 C8 H5 120.6
C9 C8 H5 120.6
C21 C20 C19 119.40(5)
C21 C20 H17 120.3
C19 C20 H17 120.3
C13 C15 H12A 109.5
C13 C15 H12B 109.5
H12A C15 H12B 109.5
C13 C15 H12C 109.5
H12A C15 H12C 109.5
H12B C15 H12C 109.5
C13 C14 H11A 109.5
C13 C14 H11B 109.5
H11A C14 H11B 109.5
C13 C14 H11C 109.5
H11A C14 H11C 109.5
H11B C14 H11C 109.5
O1 C1 Fe1 175.84(5)
C19 C18 C17 122.52(5)
C19 C18 H15 118.7
C17 C18 H15 118.7
C8 C9 C4 120.75(5)
C8 C9 H6 119.6
C4 C9 H6 119.6
C20 C21 C16 120.53(5)
C20 C21 H18 119.7
C16 C21 H18 119.7
C26 C25 C27 109.98(6)
C26 C25 P2 114.22(4)
C27 C25 P2 112.56(5)
C26 C25 H22 106.5
C27 C25 H22 106.5
P2 C25 H22 106.5
C31 C30 C29 120.05(6)
C31 C30 H27 120.0
C29 C30 H27 120.0
C25 C27 H24A 109.5
C25 C27 H24B 109.5
H24A C27 H24B 109.5
C25 C27 H24C 109.5
H24A C27 H24C 109.5
H24B C27 H24C 109.5
C17 B1 C28 107.93(4)
C17 B1 C5 121.13(5)
C28 B1 C5 110.86(4)
C17 B1 Fe1 102.24(3)
C28 B1 Fe1 115.31(3)
C5 B1 Fe1 99.16(3)
C10 C12 H9A 109.5
C10 C12 H9B 109.5
H9A C12 H9B 109.5
C10 C12 H9C 109.5
H9A C12 H9C 109.5
H9B C12 H9C 109.5
C10 C11 H8A 109.5
C10 C11 H8B 109.5
H8A C11 H8B 109.5
C10 C11 H8C 109.5
H8A C11 H8C 109.5
H8B C11 H8C 109.5
C32 C31 C30 119.07(6)
C32 C31 H28 120.5
C30 C31 H28 120.5
C23 C22 C24 108.96(6)
C23 C22 P2 115.94(5)
C24 C22 P2 113.87(5)
C23 C22 H19 105.7
C24 C22 H19 105.7
P2 C22 H19 105.7
C25 C26 H23A 109.5
C25 C26 H23B 109.5
H23A C26 H23B 109.5
C25 C26 H23C 109.5
H23A C26 H23C 109.5
H23B C26 H23C 109.5
C22 C24 H21A 109.5
C22 C24 H21B 109.5
H21A C24 H21B 109.5
C22 C24 H21C 109.5
H21A C24 H21C 109.5
H21B C24 H21C 109.5
C22 C23 H20A 109.5
C22 C23 H20B 109.5
H20A C23 H20B 109.5
C22 C23 H20C 109.5
H20A C23 H20C 109.5
H20B C23 H20C 109.5

loop_
_geom_bond_atom_site_label_1
_geom_bond_atom_site_label_2
_geom_bond_distance
Fe1 C1 1.7738(6)
Fe1 C2 1.7844(5)
Fe1 C3 1.7972(6)
Fe1 P2 2.23023(18)
Fe1 P1 2.23489(18)
Fe1 B1 2.5263(6)
P1 C4 1.8244(5)
P1 C10 1.8552(6)
P1 C13 1.8659(6)
P2 C16 1.8274(5)
P2 C25 1.8580(6)
P2 C22 1.8663(7)
C5 C6 1.4075(7)
C5 C4 1.4163(7)
C5 B1 1.6231(8)
O3 C3 1.1444(7)
O2 C2 1.1531(7)
O1 C1 1.1542(7)
C17 C16 1.4101(7)
C17 C18 1.4117(7)
C17 B1 1.6178(8)
C28 C33 1.4036(8)
C28 C29 1.4096(8)
C28 B1 1.6199(8)
C7 C8 1.3903(9)
C7 C6 1.3914(8)
C7 H4 0.9500
C13 C14 1.5301(9)
C13 C15 1.5339(8)
C13 H10 1.0000
C16 C21 1.4102(8)
C32 C31 1.3886(10)
C32 C33 1.3942(8)
C32 H29 0.9500
C4 C9 1.3990(8)
C10 C11 1.5295(8)
C10 C12 1.5419(8)
C10 H7 1.0000
C33 H30 0.9500
C19 C18 1.3906(8)
C19 C20 1.3927(9)
C19 H16 0.9500
C6 H3 0.9500
C29 C30 1.3926(8)
C29 H26 0.9500
C8 C9 1.3907(8)
C8 H5 0.9500
C20 C21 1.3874(8)
C20 H17 0.9500
C15 H12A 0.9800
C15 H12B 0.9800
C15 H12C 0.9800
C14 H11A 0.9800
C14 H11B 0.9800
C14 H11C 0.9800
C18 H15 0.9500
C9 H6 0.9500
C21 H18 0.9500
C25 C26 1.5267(10)
C25 C27 1.5301(9)
C25 H22 1.0000
C30 C31 1.3896(10)
C30 H27 0.9500
C27 H24A 0.9800
C27 H24B 0.9800
C27 H24C 0.9800
C12 H9A 0.9800
C12 H9B 0.9800
C12 H9C 0.9800
C11 H8A 0.9800
C11 H8B 0.9800
C11 H8C 0.9800
C31 H28 0.9500
C22 C23 1.5258(10)
C22 C24 1.5345(10)
C22 H19 1.0000
C26 H23A 0.9800
C26 H23B 0.9800
C26 H23C 0.9800
C24 H21A 0.9800
C24 H21B 0.9800
C24 H21C 0.9800
C23 H20A 0.9800
C23 H20B 0.9800
C23 H20C 0.9800
